data_2240069
loop_
_publ_author_name
'Cai, Wen-Juan'
'Chi, Shao-Ming'
'Kou, Jun-Feng'
'Liu, Feng-Yi'

_publ_section_title
;
 Crystal structure of 4-acetamidobenzoic acid monohydrate
;
_journal_issue 11
_journal_name_full 'Acta Crystallographica Section E'
_journal_page_first o1154
_journal_paper_doi 10.1107/S1600536814021886
_journal_volume 70
_journal_year 2014
_chemical_formula_iupac 'C9 H9 N O3, H2 O'
_chemical_formula_moiety 'C9 H9 N O3, H2 O'
_chemical_formula_sum 'C9 H11 N O4'
_chemical_formula_weight 197.19
_chemical_name_systematic
;
4-Acetamidobenzoic acid monohydrate
;
_space_group_IT_number 14
_symmetry_cell_setting monoclinic
_symmetry_space_group_name_Hall '-P 2ybc'
_symmetry_space_group_name_H-M 'P 1 21/c 1'
_atom_sites_solution_hydrogens geom
_atom_sites_solution_primary direct
_atom_sites_solution_secondary difmap
_audit_creation_method SHELXL-97
_cell_angle_alpha 90.00
_cell_angle_beta 100.01(3)
_cell_angle_gamma 90.00
_cell_formula_units_Z 4
_cell_length_a 6.6712(13)
_cell_length_b 28.870(6)
_cell_length_c 4.9920(10)
_cell_measurement_reflns_used 8729
_cell_measurement_temperature 293(2)
_cell_measurement_theta_max 26.00
_cell_measurement_theta_min 3.10
_cell_volume 946.8(3)
_computing_cell_refinement
;
CrystalStructure (Rigaku/MSC, 2006)
;
_computing_data_collection
;
CrystalStructure (Rigaku/MSC, 2006)
;
_computing_data_reduction
;
CrystalStructure (Rigaku/MSC, 2006)
;
_computing_molecular_graphics
;
DIAMOND (Brandenburg, 1999)
;
_computing_publication_material
;
SHELXTL (Sheldrick, 2008)
;
_computing_structure_refinement
;
SHELXTL (Sheldrick, 2008)
;
_computing_structure_solution
;
SHELXTL (Sheldrick, 2008)
;
_diffrn_ambient_temperature 293(2)
_diffrn_measured_fraction_theta_full 0.975
_diffrn_measured_fraction_theta_max 0.975
_diffrn_measurement_device_type 'Rigaku MM007-HF CCD (Saturn 724+)'
_diffrn_measurement_method '\w scans at fixed \c = 45\%'
_diffrn_radiation_monochromator Confocal
_diffrn_radiation_source 'rotating anode'
_diffrn_radiation_type MoK\a
_diffrn_radiation_wavelength 0.71073
_diffrn_reflns_av_R_equivalents 0.0254
_diffrn_reflns_av_sigmaI/netI 0.0246
_diffrn_reflns_limit_h_max 8
_diffrn_reflns_limit_h_min -8
_diffrn_reflns_limit_k_max 35
_diffrn_reflns_limit_k_min -35
_diffrn_reflns_limit_l_max 5
_diffrn_reflns_limit_l_min -6
_diffrn_reflns_number 7525
_diffrn_reflns_theta_full 26.00
_diffrn_reflns_theta_max 26.00
_diffrn_reflns_theta_min 3.10
_diffrn_standards_decay_% 0
_diffrn_standards_interval_count 150
_diffrn_standards_number 2
_exptl_absorpt_coefficient_mu 0.110
_exptl_absorpt_correction_type none
_exptl_crystal_colour colorless
_exptl_crystal_density_diffrn 1.383
_exptl_crystal_density_method 'not measured'
_exptl_crystal_description block
_exptl_crystal_F_000 416
_exptl_crystal_size_max 0.31
_exptl_crystal_size_mid 0.28
_exptl_crystal_size_min 0.26
_refine_diff_density_max 0.162
_refine_diff_density_min -0.207
_refine_ls_extinction_method none
_refine_ls_goodness_of_fit_ref 1.057
_refine_ls_hydrogen_treatment mixed
_refine_ls_matrix_type full
_refine_ls_number_parameters 140
_refine_ls_number_reflns 1819
_refine_ls_number_restraints 1
_refine_ls_restrained_S_all 1.058
_refine_ls_R_factor_all 0.0513
_refine_ls_R_factor_gt 0.0399
_refine_ls_shift/su_max 0.000
_refine_ls_shift/su_mean 0.000
_refine_ls_structure_factor_coef Fsqd
_refine_ls_weighting_details 'calc w=1/[\s^2^(Fo^2^)+(0.0607P)^2^+0.1929P] where P=(Fo^2^+2Fc^2^)/3'
_refine_ls_weighting_scheme calc
_refine_ls_wR_factor_gt 0.1045
_refine_ls_wR_factor_ref 0.1155
_reflns_number_gt 1448
_reflns_number_total 1819
_reflns_threshold_expression I>2sigma(I)
_cod_data_source_file xu5824sup1.cif
_cod_data_source_block I
_cod_original_sg_symbol_H-M 'P 21/c'
_cod_database_code 2240069
_cod_database_fobs_code 2240069

loop_
_symmetry_equiv_pos_as_xyz
'x, y, z'
'-x, y+1/2, -z+1/2'
'-x, -y, -z'
'x, -y-1/2, z-1/2'

loop_
_atom_site_type_symbol
_atom_site_label
_atom_site_fract_x
_atom_site_fract_y
_atom_site_fract_z
_atom_site_U_iso_or_equiv
_atom_site_adp_type
_atom_site_calc_flag
_atom_site_refinement_flags
_atom_site_occupancy
_atom_site_symmetry_multiplicity
C C1 0.6802(3) 0.43025(5) 0.5354(3) 0.0370(4) Uani d . 1 1
C C2 0.8849(3) 0.42983(5) 0.6534(3) 0.0432(4) Uani d . 1 1
H H2 0.9751 0.4497 0.5886 0.052 Uiso calc R 1 1
C C3 0.9563(3) 0.40000(5) 0.8671(3) 0.0420(4) Uani d . 1 1
H H3 1.0932 0.4000 0.9459 0.050 Uiso calc R 1 1
C C4 0.8203(2) 0.37010(5) 0.9622(3) 0.0346(4) Uani d . 1 1
C C5 0.6157(3) 0.37085(6) 0.8459(4) 0.0430(4) Uani d . 1 1
H H5 0.5249 0.3511 0.9107 0.052 Uiso calc R 1 1
C C6 0.5461(3) 0.40082(6) 0.6342(3) 0.0439(4) Uani d . 1 1
H H6 0.4086 0.4012 0.5578 0.053 Uiso calc R 1 1
C C7 0.6019(3) 0.46170(5) 0.3049(3) 0.0394(4) Uani d . 1 1
C C8 1.0650(2) 0.32340(5) 1.2903(3) 0.0344(3) Uani d . 1 1
C C9 1.0717(3) 0.29285(6) 1.5361(3) 0.0423(4) Uani d . 1 1
H H9A 1.1507 0.2657 1.5161 0.063 Uiso calc R 1 1
H H9B 0.9358 0.2839 1.5528 0.063 Uiso calc R 1 1
H H9C 1.1329 0.3095 1.6961 0.063 Uiso calc R 1 1
H H1 0.684(3) 0.5062(7) 0.080(4) 0.063 Uiso d D 1 1
H H4 0.775(3) 0.3275(7) 1.251(4) 0.051 Uiso d . 1 1
H H1W 0.452(4) 0.2928(8) 0.293(5) 0.063 Uiso d . 1 1
H H2W 0.545(4) 0.2597(7) 0.471(5) 0.063 Uiso d . 1 1
N N1 0.8780(2) 0.33893(5) 1.1819(3) 0.0386(3) Uani d . 1 1
O O1 0.7308(2) 0.48727(4) 0.2144(3) 0.0554(4) Uani d D 1 1
O O2 0.4148(2) 0.46159(4) 0.2106(3) 0.0546(4) Uani d . 1 1
O O3 1.21944(18) 0.33300(4) 1.1992(2) 0.0475(3) Uani d . 1 1
O O4 0.5523(2) 0.27530(5) 0.3128(3) 0.0486(3) Uani d . 1 1

loop_
_atom_site_aniso_label
_atom_site_aniso_U_11
_atom_site_aniso_U_22
_atom_site_aniso_U_33
_atom_site_aniso_U_12
_atom_site_aniso_U_13
_atom_site_aniso_U_23
C1 0.0446(9) 0.0327(7) 0.0322(8) 0.0049(6) 0.0030(7) 0.0027(6)
C2 0.0428(9) 0.0409(8) 0.0444(9) -0.0030(7) 0.0037(7) 0.0100(7)
C3 0.0355(8) 0.0426(8) 0.0452(9) -0.0011(6) -0.0006(7) 0.0091(7)
C4 0.0379(8) 0.0341(7) 0.0311(7) 0.0040(6) 0.0041(6) 0.0028(6)
C5 0.0369(9) 0.0463(9) 0.0445(9) -0.0028(7) 0.0031(7) 0.0120(7)
C6 0.0384(9) 0.0465(9) 0.0428(9) 0.0018(7) -0.0037(7) 0.0064(7)
C7 0.0490(10) 0.0339(7) 0.0338(8) 0.0049(7) 0.0033(7) 0.0020(6)
C8 0.0387(8) 0.0331(7) 0.0297(7) 0.0021(6) 0.0012(6) -0.0010(5)
C9 0.0467(10) 0.0463(9) 0.0326(8) 0.0083(7) 0.0035(7) 0.0071(6)
N1 0.0358(7) 0.0428(7) 0.0369(7) 0.0029(6) 0.0056(6) 0.0113(5)
O1 0.0595(9) 0.0540(7) 0.0495(7) -0.0018(6) 0.0003(7) 0.0215(6)
O2 0.0504(8) 0.0573(7) 0.0515(7) 0.0061(6) -0.0043(6) 0.0177(6)
O3 0.0349(6) 0.0563(7) 0.0500(7) 0.0022(5) 0.0041(5) 0.0156(5)
O4 0.0409(7) 0.0569(8) 0.0496(7) 0.0028(5) 0.0122(6) 0.0053(6)

loop_
_atom_type_symbol
_atom_type_description
_atom_type_scat_dispersion_real
_atom_type_scat_dispersion_imag
_atom_type_scat_source
C C 0.0033 0.0016 'International Tables Vol C Tables 4.2.6.8 and 6.1.1.4'
H H 0.0000 0.0000 'International Tables Vol C Tables 4.2.6.8 and 6.1.1.4'
N N 0.0061 0.0033 'International Tables Vol C Tables 4.2.6.8 and 6.1.1.4'
O O 0.0106 0.0060 'International Tables Vol C Tables 4.2.6.8 and 6.1.1.4'

loop_
_geom_angle_atom_site_label_1
_geom_angle_atom_site_label_2
_geom_angle_atom_site_label_3
_geom_angle
C6 C1 C2 119.44(14)
C6 C1 C7 119.22(16)
C2 C1 C7 121.34(15)
C3 C2 C1 120.74(15)
C3 C2 H2 119.6
C1 C2 H2 119.6
C2 C3 C4 119.27(16)
C2 C3 H3 120.4
C4 C3 H3 120.4
C5 C4 C3 119.93(14)
C5 C4 N1 116.64(14)
C3 C4 N1 123.41(15)
C6 C5 C4 120.34(15)
C6 C5 H5 119.8
C4 C5 H5 119.8
C5 C6 C1 120.27(16)
C5 C6 H6 119.9
C1 C6 H6 119.9
O2 C7 O1 123.84(14)
O2 C7 C1 118.76(15)
O1 C7 C1 117.40(16)
O3 C8 N1 123.64(14)
O3 C8 C9 121.75(15)
N1 C8 C9 114.60(14)
C8 C9 H9A 109.5
C8 C9 H9B 109.5
H9A C9 H9B 109.5
C8 C9 H9C 109.5
H9A C9 H9C 109.5
H9B C9 H9C 109.5
C8 N1 C4 128.98(14)
C8 N1 H4 116.6(13)
C4 N1 H4 114.4(13)
C7 O1 H1 117.5(15)
H1W O4 H2W 104(2)

loop_
_geom_bond_atom_site_label_1
_geom_bond_atom_site_label_2
_geom_bond_distance
C1 C6 1.386(2)
C1 C2 1.390(2)
C1 C7 1.487(2)
C2 C3 1.389(2)
C2 H2 0.9300
C3 C4 1.394(2)
C3 H3 0.9300
C4 C5 1.388(2)
C4 N1 1.4193(19)
C5 C6 1.382(2)
C5 H5 0.9300
C6 H6 0.9300
C7 O2 1.255(2)
C7 O1 1.274(2)
C8 O3 1.228(2)
C8 N1 1.347(2)
C8 C9 1.505(2)
C9 H9A 0.9600
C9 H9B 0.9600
C9 H9C 0.9600
N1 H4 0.89(2)
O1 H1 0.881(16)
O4 H1W 0.83(3)
O4 H2W 0.92(2)

loop_
_geom_hbond_atom_site_label_D
_geom_hbond_atom_site_label_H
_geom_hbond_atom_site_label_A
_geom_hbond_site_symmetry_A
_geom_hbond_distance_DH
_geom_hbond_distance_HA
_geom_hbond_distance_DA
_geom_hbond_angle_DHA
N1 H4 O4 1_556 0.89(2) 2.17(2) 3.003(2) 155.4(17)
O1 H1 O2 3_665 0.881(16) 1.751(16) 2.6285(18) 174(2)
O4 H2W O4 4_566 0.92(2) 1.98(2) 2.8920(14) 176(2)
O4 H1W O3 1_454 0.83(3) 1.93(3) 2.7549(18) 173(2)
C9 H9C O3 1_556 0.96 2.57 3.484(2) 160

loop_
_geom_torsion_atom_site_label_1
_geom_torsion_atom_site_label_2
_geom_torsion_atom_site_label_3
_geom_torsion_atom_site_label_4
_geom_torsion
C6 C1 C2 C3 0.6(2)
C7 C1 C2 C3 -179.47(15)
C1 C2 C3 C4 0.3(3)
C2 C3 C4 C5 -0.9(2)
C2 C3 C4 N1 -178.96(15)
C3 C4 C5 C6 0.6(3)
N1 C4 C5 C6 178.79(15)
C4 C5 C6 C1 0.3(3)
C2 C1 C6 C5 -0.9(2)
C7 C1 C6 C5 179.16(15)
C6 C1 C7 O2 1.9(2)
C2 C1 C7 O2 -178.08(15)
C6 C1 C7 O1 -177.98(15)
C2 C1 C7 O1 2.1(2)
O3 C8 N1 C4 -3.9(3)
C9 C8 N1 C4 176.06(14)
C5 C4 N1 C8 163.45(15)
C3 C4 N1 C8 -18.4(2)
